data_2200054
loop_
_publ_author_name
'Bew, Sean P.'
'Light, Mark E.'
'Hursthouse, Michael B.'
'Knight, David W.'
'Middleton, Robert J.'

_publ_section_title
;(2<i>R</i>,3<i>S</i>,4<i>S</i>,5<i>R</i>)-4-Hydroxy-3-iodo-5-methyltetrahydro-2-furylmethyl
 benzoate
;
_journal_issue 1
_journal_name_full 'Acta Crystallographica Section E'
_journal_page_first o58
_journal_page_last o60
_journal_paper_doi 10.1107/S1600536800018614
_journal_volume 57
_journal_year 2001
_chemical_formula_moiety 'C13 H15 I O4'
_chemical_formula_sum 'C13 H15 I O4'
_chemical_formula_weight 362.15
_chemical_name_systematic
;
(2R,3S,4S,5R)-4-Hydroxy-3-iodo-5-methyltetrahydro-2-furylmethyl benzoate
;
_space_group_IT_number 19
_symmetry_cell_setting orthorhombic
_symmetry_space_group_name_Hall 'P 2ac 2ab'
_symmetry_space_group_name_H-M 'P 21 21 21'
_audit_creation_method 'WinGX routine CIF_UPDATE'
_cell_angle_alpha 90
_cell_angle_beta 90
_cell_angle_gamma 90
_cell_formula_units_Z 4
_cell_length_a 4.7970(10)
_cell_length_b 11.886(2)
_cell_length_c 23.775(5)
_cell_measurement_reflns_used 4354
_cell_measurement_temperature 293(2)
_cell_measurement_theta_max 25.03
_cell_measurement_theta_min 3.09
_cell_volume 1355.6(5)
_computing_cell_refinement
;
DENZO and COLLECT
;
_computing_data_collection
;
DENZO (Otwinoski & Minor, 1997) and COLLECT (Hooft, 1998)
;
_computing_data_reduction
;
DENZO (Otwinoski & Minor, 1997), COLLECT (Hooft, 1998) and
maXus (Mackay et al., 1998)
;
_computing_molecular_graphics 'CAMERON (Watkin et al., 1993)'
_computing_publication_material 'WINGX (Farrugia, 1998)'
_computing_structure_refinement 'SHELXL97 (Sheldrick, 1997)'
_computing_structure_solution 'SHELXS97 (Sheldrick, 1990)'
_diffrn_ambient_temperature 293(2)
_diffrn_detector_area_resol_mean '9.091 pixels per mm'
_diffrn_measured_fraction_theta_full .933
_diffrn_measured_fraction_theta_max .933
_diffrn_measurement_device_type 'Nonius Kappa CCD area-detector'
_diffrn_measurement_method '\F and \w scans to fill Ewald sphere'
_diffrn_radiation_monochromator graphite
_diffrn_radiation_source 'Nonius FR591 roating anode'
_diffrn_radiation_type MoK\a
_diffrn_radiation_wavelength .71073
_diffrn_reflns_av_R_equivalents .025
_diffrn_reflns_av_sigmaI/netI .0364
_diffrn_reflns_limit_h_max 4
_diffrn_reflns_limit_h_min -4
_diffrn_reflns_limit_k_max 13
_diffrn_reflns_limit_k_min -14
_diffrn_reflns_limit_l_max 28
_diffrn_reflns_limit_l_min -28
_diffrn_reflns_number 4354
_diffrn_reflns_theta_full 25.03
_diffrn_reflns_theta_max 25.03
_diffrn_reflns_theta_min 3.09
_diffrn_standards_interval_time 0
_diffrn_standards_number 0
_exptl_absorpt_coefficient_mu 2.366
_exptl_absorpt_correction_T_max .492
_exptl_absorpt_correction_T_min .352
_exptl_absorpt_correction_type empirical
_exptl_absorpt_process_details '(SORTAV; Blessing, 1997)'
_exptl_crystal_colour colourless
_exptl_crystal_density_diffrn 1.774
_exptl_crystal_density_method 'not measured'
_exptl_crystal_description block
_exptl_crystal_F_000 712
_exptl_crystal_size_max .5
_exptl_crystal_size_mid .3
_exptl_crystal_size_min .3
_refine_diff_density_max .716
_refine_diff_density_min -.552
_refine_ls_abs_structure_details 'Flack (1983), 888 Friedel pairs'
_refine_ls_abs_structure_Flack -.03(3)
_refine_ls_extinction_method none
_refine_ls_goodness_of_fit_ref 1.049
_refine_ls_hydrogen_treatment mixed
_refine_ls_matrix_type full
_refine_ls_number_parameters 168
_refine_ls_number_reflns 2233
_refine_ls_number_restraints 0
_refine_ls_restrained_S_all 1.049
_refine_ls_R_factor_gt .027
_refine_ls_shift/su_max .001
_refine_ls_structure_factor_coef Fsqd
_refine_ls_weighting_details
;
calc w = 1/[\s^2^(Fo^2^)+(0.0282P)^2^+0.4539P] where P = (Fo^2^+2Fc^2^)/3
;
_refine_ls_weighting_scheme calc
_refine_ls_wR_factor_ref .063
_reflns_number_gt 2051
_reflns_number_total 2233
_reflns_threshold_expression I>2\s(I)
_cod_data_source_file na6012.cif
_cod_data_source_block 2
_cod_depositor_comments
;
The following automatic conversions were performed:
'_symmetry_cell_setting' value 'Orthorhombic' changed to 'orthorhombic'
according to '/home/saulius/struct/CIF-dictionaries/cif_core.dic'
dictionary named 'cif_core.dic' version 2.4.1 from 2010-06-29.

Automatic conversion script
Id: cif_fix_enum 1527 2010-12-29 10:47:43Z saulius 

The following automatic conversions were performed:

'_symmetry_cell_setting' value 'Orthorhombic' changed to
'orthorhombic' according to
/home/saulius/struct/CIF-dictionaries/cif_core.dic dictionary named
'cif_core.dic' version 2.4.1 from 2010-06-29.

Automatic conversion script
Id: cif_fix_values 1715 2011-07-08 13:25:40Z adriana 
;
_cod_database_code 2200054

loop_
_symmetry_equiv_pos_as_xyz
'x, y, z'
'-x+1/2, -y, z+1/2'
'-x, y+1/2, -z+1/2'
'x+1/2, -y+1/2, -z'

loop_
_atom_site_label
_atom_site_fract_x
_atom_site_fract_y
_atom_site_fract_z
_atom_site_U_iso_or_equiv
_atom_site_adp_type
_atom_site_calc_flag
_atom_site_refinement_flags
_atom_site_occupancy
_atom_site_disorder_assembly
_atom_site_disorder_group
_atom_site_type_symbol
I1 .40247(7) .20383(3) .852844(15) .05541(12) Uani d . 1 . . I
O1 .5551(11) .6736(3) .89771(18) .0775(14) Uani d . 1 . . O
O2 .4991(7) .4940(2) .87391(14) .0472(9) Uani d . 1 . . O
O3 .0307(6) .4609(3) .75426(13) .0404(7) Uani d . 1 . . O
O4 -.0168(7) .2208(3) .74347(16) .0477(9) Uani d . 1 . . O
C1 .8711(11) .4210(4) .95431(19) .0453(11) Uani d . 1 . . C
C2 1.0587(12) .3875(4) .9944(2) .0572(13) Uani d . 1 . . C
C3 1.1650(12) .4635(5) 1.0328(2) .0594(15) Uani d . 1 . . C
C4 1.0786(14) .5744(5) 1.0309(2) .0669(17) Uani d . 1 . . C
C5 .8964(12) .6080(4) .9903(2) .0569(13) Uani d . 1 . . C
C6 .7911(11) .5330(4) .95095(19) .0416(11) Uani d . 1 . . C
C7 .6028(11) .5756(4) .90635(19) .0442(10) Uani d . 1 . . C
C8 .3295(11) .5290(4) .8267(2) .0484(13) Uani d . 1 . . C
C9 .1718(9) .4273(3) .80525(18) .0347(10) Uani d . 1 . . C
C12 .1404(10) .3961(4) .70741(18) .0363(10) Uani d . 1 . . C
C10 .3589(10) .3286(3) .78875(19) .0350(9) Uani d . 1 . . C
C11 .2269(9) .2845(3) .73469(18) .0354(9) Uani d . 1 . . C
C13 -.0690(11) .3878(4) .66103(18) .0465(11) Uani d . 1 . . C
H1 .7974 .3687 .9293 .054 Uiso calc R 1 . . H
H2 1.1151 .3127 .9958 .069 Uiso calc R 1 . . H
H3 1.2936 .4403 1.0596 .071 Uiso calc R 1 . . H
H4 1.1446 .6258 1.0572 .08 Uiso calc R 1 . . H
H5 .8413 .683 .9889 .068 Uiso calc R 1 . . H
H8A .4467 .5594 .7971 .058 Uiso calc R 1 . . H
H8B .1995 .587 .8384 .058 Uiso calc R 1 . . H
H9 .0352 .4029 .8334 .042 Uiso calc R 1 . . H
H10 .5444 .3581 .7797 .042 Uiso calc R 1 . . H
H11 .3624 .2438 .7115 .042 Uiso calc R 1 . . H
H12 .3075 .4338 .693 .044 Uiso calc R 1 . . H
H13A -.2306 .3482 .6743 .07 Uiso calc R 1 . . H
H13B .011 .3478 .6299 .07 Uiso calc R 1 . . H
H13C -.1218 .462 .6492 .07 Uiso calc R 1 . . H
H04 .010(11) .169(4) .763(2) .044(16) Uiso d . 1 . . H

loop_
_atom_site_aniso_label
_atom_site_aniso_U_11
_atom_site_aniso_U_22
_atom_site_aniso_U_33
_atom_site_aniso_U_12
_atom_site_aniso_U_13
_atom_site_aniso_U_23
I1 .0693(2) .03275(13) .0641(2) -.00100(16) -.01865(18) .00937(15)
O1 .117(4) .0328(17) .083(3) -.001(2) -.051(3) -.0026(17)
O2 .061(2) .0270(14) .0539(19) -.0014(13) -.0227(15) -.0016(13)
O3 .0412(19) .0332(15) .0468(17) .0098(13) -.0074(14) -.0061(13)
O4 .048(2) .0351(18) .060(2) -.0117(14) -.0146(16) .0041(16)
C1 .053(3) .037(2) .046(3) -.001(2) -.004(2) -.0019(19)
C2 .067(4) .048(3) .057(3) -.001(3) -.012(3) .008(2)
C3 .058(4) .071(4) .049(3) -.010(3) -.014(2) .017(3)
C4 .086(5) .054(3) .060(3) -.012(3) -.031(4) .002(3)
C5 .071(4) .038(2) .062(3) -.005(3) -.019(3) -.006(2)
C6 .048(3) .039(2) .038(2) -.003(2) -.001(2) .0042(19)
C7 .051(3) .033(2) .048(2) .000(2) -.009(2) .0000(18)
C8 .060(4) .027(2) .057(3) .004(2) -.019(2) -.0029(19)
C9 .038(3) .0286(19) .037(2) -.0003(17) -.0046(17) .0003(17)
C10 .029(3) .0263(18) .050(2) -.0020(16) -.0050(19) .0010(16)
C11 .033(2) .028(2) .045(2) .0030(19) -.0024(18) -.0029(19)
C12 .029(3) .037(2) .042(2) .0019(19) .0074(19) .0040(18)
C13 .052(3) .048(2) .039(2) .010(2) -.007(2) .0006(19)

loop_
_atom_type_symbol
_atom_type_description
_atom_type_scat_dispersion_real
_atom_type_scat_dispersion_imag
_atom_type_scat_source
C C .0033 .0016 'International Tables Vol C Tables 4.2.6.8 and 6.1.1.4'
H H 0 0 'International Tables Vol C Tables 4.2.6.8 and 6.1.1.4'
O O .0106 .006 'International Tables Vol C Tables 4.2.6.8 and 6.1.1.4'
I I -.4742 1.8119 'International Tables Vol C Tables 4.2.6.8 and 6.1.1.4'

loop_
_geom_angle_atom_site_label_1
_geom_angle_atom_site_label_2
_geom_angle_atom_site_label_3
_geom_angle
_geom_angle_publ_flag
O1 C7 O2 122.2(4) yes
O1 C7 C6 124.6(4) yes
O2 C7 C6 113.1(4) yes
O2 C8 C9 108.2(3) yes
O3 C9 C8 107.2(3) yes
O3 C9 C10 105.8(3) yes
O3 C12 C13 110.9(4) yes
O3 C12 C11 103.4(3) yes
O4 C11 C10 113.9(4) yes
O4 C11 C12 107.6(3) yes
C1 C6 C5 118.5(5) yes
C1 C6 C7 122.5(4) yes
C1 C2 C3 120.8(5) yes
C2 C1 C6 120.1(5) yes
C2 C3 C4 119.5(5) yes
C4 C5 C6 121.5(5) yes
C5 C6 C7 119.0(4) yes
C5 C4 C3 119.7(5) yes
C7 O2 C8 116.7(3) yes
C8 C9 C10 114.0(4) yes
C9 O3 C12 109.1(3) yes
C9 C10 I1 114.0(3) yes
C10 C11 C12 99.8(3) yes
C11 C10 C9 103.7(3) yes
C11 C10 I1 113.7(3) yes
C13 C12 C11 115.9(4) yes

loop_
_geom_bond_atom_site_label_1
_geom_bond_atom_site_label_2
_geom_bond_site_symmetry_2
_geom_bond_distance
_geom_bond_publ_flag
I1 C10 . 2.137(4) yes
O2 C8 . 1.447(5) yes
O3 C9 . 1.445(5) yes
O3 C12 . 1.453(5) yes
O4 C11 . 1.408(5) yes
C1 C2 . 1.371(7) yes
C1 C6 . 1.387(6) yes
C2 C3 . 1.381(7) yes
C3 C4 . 1.382(8) yes
C5 C4 . 1.362(7) yes
C5 C6 . 1.388(6) yes
C7 O1 . 1.205(5) yes
C7 O2 . 1.335(5) yes
C7 C6 . 1.482(7) yes
C9 C8 . 1.514(6) yes
C9 C10 . 1.528(6) yes
C10 C11 . 1.526(6) yes
C12 C13 . 1.495(6) yes
C12 C11 . 1.534(6) yes

loop_
_geom_hbond_atom_site_label_D
_geom_hbond_atom_site_label_H
_geom_hbond_atom_site_label_A
_geom_hbond_site_symmetry_A
_geom_hbond_distance_DH
_geom_hbond_distance_HA
_geom_hbond_distance_DA
_geom_hbond_angle_DHA
O4 H04 O3 3_546 .78(5) 2.51(5) 3.090(4) 132(5)
O4 H04 I1 . .78(5) 2.88(5) 3.294(3) 115(4)

loop_
_geom_torsion_atom_site_label_1
_geom_torsion_atom_site_label_2
_geom_torsion_atom_site_label_3
_geom_torsion_atom_site_label_4
_geom_torsion
_geom_torsion_publ_flag
O3 C9 C8 O2 -173.2(4) yes

loop_
_cod_related_entry_id
_cod_related_entry_database
_cod_related_entry_code
1 ChemSpider 9408820
